data_7238623
loop_
_publ_author_name
'Yao, Changsheng'
'Qin, Bingbin'
'Zhang, Honghong'
'Lu, Jun'
'Wang, Donglin'
'Tu, Shujiang'

_publ_section_title
;
 One-pot solvent-free synthesis of quinolines by C--H activation/C--C Bond
 formation catalyzed by recyclable iron(iii) triflate
;
_journal_issue 9
_journal_name_full 'RSC Advances'
_journal_page_first 3759
_journal_paper_doi 10.1039/c2ra20172k
_journal_volume 2
_journal_year 2012
_chemical_formula_sum 'C21 H15 N O'
_chemical_formula_weight 297.34
_space_group_IT_number 14
_space_group_name_Hall '-P 2ybc'
_space_group_name_H-M_alt 'P 1 21/c 1'
_symmetry_cell_setting monoclinic
_symmetry_space_group_name_H-M 'P 1 21/c 1'
_atom_sites_solution_hydrogens geom
_atom_sites_solution_primary direct
_atom_sites_solution_secondary difmap
_audit_creation_method SHELXL-97
_cell_angle_alpha 90.00
_cell_angle_beta 95.820(4)
_cell_angle_gamma 90.00
_cell_formula_units_Z 4
_cell_length_a 13.740(2)
_cell_length_b 7.0021(12)
_cell_length_c 15.550(3)
_cell_measurement_temperature 293(2)
_cell_volume 1488.3(4)
_computing_structure_refinement 'SHELXL-97 (Sheldrick, 1997)'
_computing_structure_solution 'SHELXS-97 (Sheldrick, 1990)'
_diffrn_ambient_temperature 293(2)
_diffrn_measured_fraction_theta_full 0.995
_diffrn_measured_fraction_theta_max 0.995
_diffrn_measurement_device_type 'CCD area detector'
_diffrn_measurement_method 'phi and omega scans'
_diffrn_radiation_monochromator graphite
_diffrn_radiation_source 'fine-focus sealed tube'
_diffrn_radiation_type MoK\a
_diffrn_radiation_wavelength 0.71073
_diffrn_reflns_av_R_equivalents 0.0312
_diffrn_reflns_av_sigmaI/netI 0.0313
_diffrn_reflns_limit_h_max 16
_diffrn_reflns_limit_h_min -10
_diffrn_reflns_limit_k_max 8
_diffrn_reflns_limit_k_min -8
_diffrn_reflns_limit_l_max 18
_diffrn_reflns_limit_l_min -18
_diffrn_reflns_number 7918
_diffrn_reflns_theta_full 25.00
_diffrn_reflns_theta_max 25.00
_diffrn_reflns_theta_min 2.63
_exptl_absorpt_coefficient_mu 0.081
_exptl_absorpt_correction_type none
_exptl_crystal_colour colorless
_exptl_crystal_density_diffrn 1.327
_exptl_crystal_density_method 'not measured'
_exptl_crystal_description block
_exptl_crystal_F_000 624
_exptl_crystal_size_max 0.10
_exptl_crystal_size_mid 0.10
_exptl_crystal_size_min 0.10
_refine_diff_density_max 0.195
_refine_diff_density_min -0.136
_refine_diff_density_rms 0.040
_refine_ls_extinction_coef 0.026(3)
_refine_ls_extinction_expression Fc^*^=kFc[1+0.001xFc^2^\l^3^/sin(2\q)]^-1/4^
_refine_ls_extinction_method SHELXL
_refine_ls_goodness_of_fit_ref 1.051
_refine_ls_hydrogen_treatment mixed
_refine_ls_matrix_type full
_refine_ls_number_parameters 213
_refine_ls_number_reflns 2612
_refine_ls_number_restraints 0
_refine_ls_restrained_S_all 1.051
_refine_ls_R_factor_all 0.0592
_refine_ls_R_factor_gt 0.0409
_refine_ls_shift/su_max 0.000
_refine_ls_shift/su_mean 0.000
_refine_ls_structure_factor_coef Fsqd
_refine_ls_weighting_details 'calc w=1/[\s^2^(Fo^2^)+(0.0699P)^2^+0.0961P] where P=(Fo^2^+2Fc^2^)/3'
_refine_ls_weighting_scheme calc
_refine_ls_wR_factor_gt 0.1155
_refine_ls_wR_factor_ref 0.1271
_reflns_number_gt 1959
_reflns_number_total 2612
_reflns_threshold_expression >2sigma(I)
_cod_data_source_file c2ra20172k.txt
_cod_data_source_block b
_cod_original_sg_symbol_H-M P21/c
_cod_database_code 7238623

loop_
_symmetry_equiv_pos_as_xyz
'x, y, z'
'-x, y+1/2, -z+1/2'
'-x, -y, -z'
'x, -y-1/2, z-1/2'

loop_
_atom_site_label
_atom_site_type_symbol
_atom_site_fract_x
_atom_site_fract_y
_atom_site_fract_z
_atom_site_U_iso_or_equiv
_atom_site_adp_type
_atom_site_occupancy
_atom_site_symmetry_multiplicity
_atom_site_calc_flag
_atom_site_refinement_flags
C11 C 0.62001(11) 0.40369(19) 0.26284(10) 0.0560(4) Uani 1 1 d .
C10 C 0.53340(10) 0.39772(17) 0.30439(9) 0.0471(3) Uani 1 1 d .
C15 C 0.54439(11) 0.3878(2) 0.39445(9) 0.0549(4) Uani 1 1 d .
H15A H 0.4886 0.3819 0.4235 0.066 Uiso 1 1 calc R
C14 C 0.63390(11) 0.3865(2) 0.44173(10) 0.0628(4) Uani 1 1 d .
H14A H 0.6384 0.3784 0.5017 0.075 Uiso 1 1 calc R
C13 C 0.71722(12) 0.3972(2) 0.39982(12) 0.0684(5) Uani 1 1 d .
H13A H 0.7784 0.3983 0.4315 0.082 Uiso 1 1 calc R
C12 C 0.71012(12) 0.4061(2) 0.31158(12) 0.0685(5) Uani 1 1 d .
H12A H 0.7668 0.4140 0.2838 0.082 Uiso 1 1 calc R
C1 C 0.43642(10) 0.40147(17) 0.25474(8) 0.0462(3) Uani 1 1 d .
C2 C 0.34912(10) 0.41519(17) 0.29564(8) 0.0474(3) Uani 1 1 d .
H2A H 0.3531 0.4221 0.3556 0.057 Uiso 1 1 calc R
C3 C 0.25980(10) 0.41844(18) 0.24941(8) 0.0474(3) Uani 1 1 d .
C4 C 0.25483(11) 0.40761(18) 0.15723(8) 0.0497(4) Uani 1 1 d .
C9 C 0.34464(12) 0.39781(17) 0.12017(9) 0.0515(4) Uani 1 1 d .
C8 C 0.34394(13) 0.3944(2) 0.02950(9) 0.0630(4) Uani 1 1 d .
H8A H 0.4028 0.3895 0.0049 0.076 Uiso 1 1 calc R
C7 C 0.25880(15) 0.3981(2) -0.02214(10) 0.0719(5) Uani 1 1 d .
H7A H 0.2596 0.3955 -0.0819 0.086 Uiso 1 1 calc R
C6 C 0.16978(14) 0.4059(2) 0.01348(10) 0.0707(5) Uani 1 1 d .
H6A H 0.1115 0.4066 -0.0226 0.085 Uiso 1 1 calc R
C5 C 0.16760(12) 0.4126(2) 0.10121(9) 0.0613(4) Uani 1 1 d .
H5A H 0.1078 0.4204 0.1241 0.074 Uiso 1 1 calc R
C16 C 0.17079(10) 0.4402(2) 0.29551(7) 0.0492(4) Uani 1 1 d .
C21 C 0.09376(11) 0.3120(2) 0.28485(9) 0.0627(4) Uani 1 1 d .
H21A H 0.0967 0.2092 0.2474 0.075 Uiso 1 1 calc R
C20 C 0.01261(11) 0.3355(3) 0.32938(10) 0.0715(5) Uani 1 1 d .
H20A H -0.0387 0.2486 0.3215 0.086 Uiso 1 1 calc R
C19 C 0.00735(11) 0.4857(3) 0.38497(10) 0.0726(5) Uani 1 1 d .
H19A H -0.0476 0.5016 0.4146 0.087 Uiso 1 1 calc R
C18 C 0.08308(11) 0.6121(2) 0.39678(9) 0.0662(4) Uani 1 1 d .
H18A H 0.0798 0.7136 0.4349 0.079 Uiso 1 1 calc R
C17 C 0.16454(10) 0.5906(2) 0.35262(8) 0.0550(4) Uani 1 1 d .
H17A H 0.2157 0.6777 0.3613 0.066 Uiso 1 1 calc R
N1 N 0.43288(9) 0.39440(15) 0.16911(7) 0.0514(3) Uani 1 1 d .
O1 O 0.61852(10) 0.40849(17) 0.17588(7) 0.0745(4) Uani 1 1 d .
H1 H 0.5477(18) 0.404(3) 0.1545(14) 0.114(8) Uiso 1 1 d .

loop_
_atom_site_aniso_label
_atom_site_aniso_U_11
_atom_site_aniso_U_22
_atom_site_aniso_U_33
_atom_site_aniso_U_23
_atom_site_aniso_U_13
_atom_site_aniso_U_12
C11 0.0661(9) 0.0452(8) 0.0600(9) 0.0011(6) 0.0232(7) 0.0021(6)
C10 0.0556(8) 0.0360(7) 0.0518(8) -0.0005(5) 0.0149(6) 0.0010(5)
C15 0.0581(9) 0.0554(8) 0.0528(8) -0.0038(6) 0.0128(7) 0.0006(6)
C14 0.0630(9) 0.0649(10) 0.0600(9) -0.0076(7) 0.0034(7) 0.0046(7)
C13 0.0590(9) 0.0639(10) 0.0813(12) -0.0086(8) 0.0023(8) 0.0035(7)
C12 0.0556(9) 0.0655(10) 0.0877(12) -0.0011(8) 0.0233(8) 0.0009(7)
C1 0.0640(9) 0.0344(7) 0.0425(7) -0.0003(5) 0.0162(6) -0.0008(6)
C2 0.0603(8) 0.0484(7) 0.0345(6) -0.0013(5) 0.0093(6) -0.0007(6)
C3 0.0615(8) 0.0440(7) 0.0375(7) -0.0010(5) 0.0080(6) -0.0021(6)
C4 0.0699(9) 0.0421(7) 0.0373(7) -0.0014(5) 0.0063(6) -0.0019(6)
C9 0.0780(10) 0.0377(7) 0.0404(7) -0.0025(5) 0.0136(7) -0.0010(6)
C8 0.0964(12) 0.0536(9) 0.0411(8) -0.0040(6) 0.0182(8) -0.0021(8)
C7 0.1134(14) 0.0660(10) 0.0365(8) -0.0038(7) 0.0084(8) -0.0054(9)
C6 0.0958(12) 0.0700(11) 0.0437(8) -0.0017(7) -0.0058(8) -0.0048(9)
C5 0.0774(10) 0.0625(9) 0.0429(8) -0.0009(6) 0.0018(7) -0.0027(7)
C16 0.0541(8) 0.0607(8) 0.0320(6) 0.0034(6) 0.0005(5) -0.0004(6)
C21 0.0657(9) 0.0743(10) 0.0466(8) 0.0010(7) -0.0019(6) -0.0104(8)
C20 0.0554(9) 0.1006(13) 0.0567(9) 0.0154(9) -0.0032(7) -0.0169(8)
C19 0.0526(9) 0.1178(15) 0.0479(8) 0.0120(9) 0.0079(7) 0.0053(9)
C18 0.0633(9) 0.0908(12) 0.0449(8) -0.0041(7) 0.0076(7) 0.0099(8)
C17 0.0542(8) 0.0694(10) 0.0410(7) -0.0032(6) 0.0034(6) 0.0002(7)
N1 0.0704(8) 0.0435(6) 0.0425(6) -0.0013(5) 0.0166(6) 0.0004(5)
O1 0.0755(8) 0.0918(9) 0.0611(7) 0.0073(6) 0.0315(6) 0.0047(6)

loop_
_atom_type_symbol
_atom_type_description
_atom_type_scat_dispersion_real
_atom_type_scat_dispersion_imag
_atom_type_scat_source
C C 0.0033 0.0016 'International Tables Vol C Tables 4.2.6.8 and 6.1.1.4'
H H 0.0000 0.0000 'International Tables Vol C Tables 4.2.6.8 and 6.1.1.4'
N N 0.0061 0.0033 'International Tables Vol C Tables 4.2.6.8 and 6.1.1.4'
O O 0.0106 0.0060 'International Tables Vol C Tables 4.2.6.8 and 6.1.1.4'

loop_
_geom_angle_atom_site_label_1
_geom_angle_atom_site_label_2
_geom_angle_atom_site_label_3
_geom_angle
O1 C11 C12 118.01(13)
O1 C11 C10 122.08(15)
C12 C11 C10 119.91(14)
C15 C10 C11 116.78(14)
C15 C10 C1 121.86(12)
C11 C10 C1 121.36(13)
C14 C15 C10 122.69(13)
C14 C15 H15A 118.7
C10 C15 H15A 118.7
C15 C14 C13 119.41(15)
C15 C14 H14A 120.3
C13 C14 H14A 120.3
C12 C13 C14 119.99(16)
C12 C13 H13A 120.0
C14 C13 H13A 120.0
C13 C12 C11 121.18(14)
C13 C12 H12A 119.4
C11 C12 H12A 119.4
N1 C1 C2 120.39(14)
N1 C1 C10 117.68(12)
C2 C1 C10 121.93(12)
C3 C2 C1 121.62(12)
C3 C2 H2A 119.2
C1 C2 H2A 119.2
C2 C3 C4 118.58(12)
C2 C3 C16 119.33(11)
C4 C3 C16 122.05(12)
C5 C4 C9 118.13(12)
C5 C4 C3 124.72(13)
C9 C4 C3 117.11(13)
N1 C9 C8 118.23(14)
N1 C9 C4 122.39(12)
C8 C9 C4 119.37(15)
C7 C8 C9 120.81(15)
C7 C8 H8A 119.6
C9 C8 H8A 119.6
C8 C7 C6 120.44(14)
C8 C7 H7A 119.8
C6 C7 H7A 119.8
C5 C6 C7 120.41(16)
C5 C6 H6A 119.8
C7 C6 H6A 119.8
C6 C5 C4 120.83(15)
C6 C5 H5A 119.6
C4 C5 H5A 119.6
C21 C16 C17 118.22(13)
C21 C16 C3 122.14(12)
C17 C16 C3 119.62(12)
C20 C21 C16 120.61(14)
C20 C21 H21A 119.7
C16 C21 H21A 119.7
C19 C20 C21 120.36(15)
C19 C20 H20A 119.8
C21 C20 H20A 119.8
C18 C19 C20 119.70(14)
C18 C19 H19A 120.2
C20 C19 H19A 120.2
C19 C18 C17 120.57(15)
C19 C18 H18A 119.7
C17 C18 H18A 119.7
C18 C17 C16 120.54(14)
C18 C17 H17A 119.7
C16 C17 H17A 119.7
C1 N1 C9 119.89(12)
C11 O1 H1 104.4(12)

loop_
_geom_bond_atom_site_label_1
_geom_bond_atom_site_label_2
_geom_bond_distance
C11 O1 1.3508(18)
C11 C12 1.385(2)
C11 C10 1.411(2)
C10 C15 1.395(2)
C10 C1 1.471(2)
C15 C14 1.367(2)
C15 H15A 0.9300
C14 C13 1.376(2)
C14 H14A 0.9300
C13 C12 1.367(2)
C13 H13A 0.9300
C12 H12A 0.9300
C1 N1 1.3286(18)
C1 C2 1.4167(19)
C2 C3 1.3581(19)
C2 H2A 0.9300
C3 C4 1.4300(18)
C3 C16 1.4868(19)
C4 C5 1.409(2)
C4 C9 1.415(2)
C9 N1 1.3648(19)
C9 C8 1.4093(19)
C8 C7 1.350(2)
C8 H8A 0.9300
C7 C6 1.394(3)
C7 H7A 0.9300
C6 C5 1.368(2)
C6 H6A 0.9300
C5 H5A 0.9300
C16 C21 1.385(2)
C16 C17 1.3857(19)
C21 C20 1.381(2)
C21 H21A 0.9300
C20 C19 1.368(2)
C20 H20A 0.9300
C19 C18 1.364(2)
C19 H19A 0.9300
C18 C17 1.379(2)
C18 H18A 0.9300
C17 H17A 0.9300
O1 H1 1.00(2)

loop_
_geom_torsion_atom_site_label_1
_geom_torsion_atom_site_label_2
_geom_torsion_atom_site_label_3
_geom_torsion_atom_site_label_4
_geom_torsion
O1 C11 C10 C15 178.28(12)
C12 C11 C10 C15 -2.17(19)
O1 C11 C10 C1 -1.61(19)
C12 C11 C10 C1 177.94(12)
C11 C10 C15 C14 0.9(2)
C1 C10 C15 C14 -179.21(12)
C10 C15 C14 C13 0.7(2)
C15 C14 C13 C12 -1.0(2)
C14 C13 C12 C11 -0.3(2)
O1 C11 C12 C13 -178.50(13)
C10 C11 C12 C13 1.9(2)
C15 C10 C1 N1 -174.33(11)
C11 C10 C1 N1 5.55(17)
C15 C10 C1 C2 6.67(18)
C11 C10 C1 C2 -173.44(11)
N1 C1 C2 C3 1.07(18)
C10 C1 C2 C3 -179.95(11)
C1 C2 C3 C4 0.01(18)
C1 C2 C3 C16 -177.77(11)
C2 C3 C4 C5 -178.93(12)
C16 C3 C4 C5 -1.2(2)
C2 C3 C4 C9 -1.19(18)
C16 C3 C4 C9 176.53(11)
C5 C4 C9 N1 179.31(11)
C3 C4 C9 N1 1.42(18)
C5 C4 C9 C8 0.33(18)
C3 C4 C9 C8 -177.56(11)
N1 C9 C8 C7 -179.79(12)
C4 C9 C8 C7 -0.8(2)
C9 C8 C7 C6 0.1(2)
C8 C7 C6 C5 0.9(2)
C7 C6 C5 C4 -1.4(2)
C9 C4 C5 C6 0.7(2)
C3 C4 C5 C6 178.43(13)
C2 C3 C16 C21 -125.67(14)
C4 C3 C16 C21 56.63(18)
C2 C3 C16 C17 52.88(17)
C4 C3 C16 C17 -124.82(13)
C17 C16 C21 C20 0.7(2)
C3 C16 C21 C20 179.32(13)
C16 C21 C20 C19 -0.2(2)
C21 C20 C19 C18 -0.4(2)
C20 C19 C18 C17 0.5(2)
C19 C18 C17 C16 0.0(2)
C21 C16 C17 C18 -0.6(2)
C3 C16 C17 C18 -179.26(13)
C2 C1 N1 C9 -0.87(17)
C10 C1 N1 C9 -179.89(10)
C8 C9 N1 C1 178.61(11)
C4 C9 N1 C1 -0.39(18)
